data_4503292
loop_
_publ_author_name
'Th\'etiot, Franck'
'Duhayon, Carine'
'Venkatakrishnan, Thengarai S.'
'Sutter, Jean-Pascal'

_publ_section_title
;
 Modular Assembling of [Zr(C2O4)4]4&#x2212;and [DabcoH2]2+Units in
 Supramolecular Hybrid Architectures Including an Open Framework with
 Reversible Sorption Properties (Dabco = 1,4-Diazabicyclo[2. 2. 2]octane)
;
_journal_issue 6
_journal_name_full 'Crystal Growth &amp; Design'
_journal_page_first 1870
_journal_paper_doi 10.1021/cg700971n
_journal_volume 8
_journal_year 2008
_chemical_formula_moiety 'C8 O16 Zr, 2(C6 H14 N2), 5.5(H2 O)'
_chemical_formula_sum 'C20 H39 N4 O21.5 Zr'
_chemical_formula_weight 770.76
_space_group_IT_number 14
_symmetry_cell_setting monoclinic
_symmetry_space_group_name_Hall '-P 2yn'
_symmetry_space_group_name_H-M 'P 1 21/n 1'
_atom_sites_solution_hydrogens geom
_atom_sites_solution_primary direct
_audit_creation_date 06-09-26
_audit_creation_method CRYSTALS_ver_12.84
_cell_angle_alpha 90
_cell_angle_beta 93.872(5)
_cell_angle_gamma 90
_cell_formula_units_Z 4
_cell_length_a 12.066(5)
_cell_length_b 14.581(5)
_cell_length_c 16.927(5)
_cell_measurement_reflns_used 5213
_cell_measurement_temperature 180
_cell_measurement_theta_max 29
_cell_measurement_theta_min 3
_cell_volume 2971.2(18)
_computing_cell_refinement 'CrysAlis RED, (Oxford Diffraction, 2002)'
_computing_data_collection 'Xcalibur, (Oxford Diffraction, 2002)'
_computing_data_reduction 'CrysAlis RED, (Oxford Diffraction, 2002)'
_computing_molecular_graphics 'CAMERON (Watkin et al., 1996)'
_computing_publication_material 'CRYSTALS (Betteridge et al., 2003)'
_computing_structure_refinement 'CRYSTALS (Betteridge et al., 2003)'
_computing_structure_solution 'SIR92 (Altomare et al., 1994)'
_diffrn_ambient_temperature 180
_diffrn_measured_fraction_theta_full 0.998
_diffrn_measured_fraction_theta_max 0.998
_diffrn_measurement_device_type 'Oxford Diffraction XCALIBUR'
_diffrn_measurement_method '\f & \w scans'
_diffrn_radiation_monochromator graphite
_diffrn_radiation_type 'Mo K\a'
_diffrn_radiation_wavelength 0.71073
_diffrn_reflns_av_R_equivalents 0.022
_diffrn_reflns_limit_h_max 16
_diffrn_reflns_limit_h_min -16
_diffrn_reflns_limit_k_max 19
_diffrn_reflns_limit_k_min -19
_diffrn_reflns_limit_l_max 18
_diffrn_reflns_limit_l_min -23
_diffrn_reflns_number 25586
_diffrn_reflns_theta_full 29.068
_diffrn_reflns_theta_max 29.068
_diffrn_reflns_theta_min 3.043
_diffrn_standards_number 0
_exptl_absorpt_coefficient_mu 0.471
_exptl_absorpt_correction_T_max 0.85
_exptl_absorpt_correction_T_min 0.82
_exptl_absorpt_correction_type multi-scan
_exptl_absorpt_process_details
;
[c.f. r.h. blessing, acta cryst. (1995), a51, 33-38]
;
_exptl_crystal_colour colorless
_exptl_crystal_density_diffrn 1.72
_exptl_crystal_description block
_exptl_crystal_F_000 1584
_exptl_crystal_size_max 0.40
_exptl_crystal_size_mid 0.40
_exptl_crystal_size_min 0.35
_refine_diff_density_max 0.66
_refine_diff_density_min -0.44
_refine_ls_extinction_method None
_refine_ls_goodness_of_fit_ref 1.0498
_refine_ls_hydrogen_treatment constr
_refine_ls_matrix_type full
_refine_ls_number_parameters 424
_refine_ls_number_reflns 6289
_refine_ls_number_restraints 0
_refine_ls_R_factor_all 0.0351
_refine_ls_R_factor_gt 0.0274
_refine_ls_shift/su_max 0.001735
_refine_ls_structure_factor_coef F
_refine_ls_weighting_details
;
 Method, part 1, Chebychev polynomial, (Watkin, 1994, Prince, 1982) 
 [weight] = 1.0/[A~0~*T~0~(x)+A~1~*T~1~(x) ... +A~n-1~]*T~n-1~(x)] 
 where A~i~ are the Chebychev coefficients listed below and x= Fcalc/Fmax 
 Method = Robust Weighting (Prince, 1982) 
 W = [weight] * [1-(deltaF/6*sigmaF)^2^]^2^ 
 A~i~ are: 
 2.89 -0.777 1.78 
;
_refine_ls_weighting_scheme calc
_refine_ls_wR_factor_all 0.0340
_refine_ls_wR_factor_gt 0.0316
_refine_ls_wR_factor_ref 0.0316
_reflns_limit_h_max 16
_reflns_limit_h_min -16
_reflns_limit_k_max 19
_reflns_limit_k_min 0
_reflns_limit_l_max 23
_reflns_limit_l_min 0
_reflns_number_gt 6289
_reflns_number_total 7934
_reflns_threshold_expression I>3.0\s(I)
_cod_data_source_file cg700971n-file004.cif
_cod_data_source_block Compd_3_cif
_cod_depositor_comments
;
The following automatic conversions were performed:

'_symmetry_cell_setting' value 'Monoclinic' changed to 'monoclinic'
according to /home/saulius/struct/CIF-dictionaries/cif_core.dic
dictionary named 'cif_core.dic' version 2.4.1 from 2010-06-29.

Automatic conversion script
Id: cif_fix_values 1715 2011-07-08 13:25:40Z adriana 
;
_cod_original_sg_symbol_H-M 'P 1 21/n 1 '
_cod_original_formula_sum 'C20 H39 N4 O21.50 Zr1'
_cod_database_code 4503292

loop_
_symmetry_equiv_pos_as_xyz
x,y,z
-x,-y,-z
-x+1/2,y+1/2,-z+1/2
x+1/2,-y+1/2,z+1/2

loop_
_atom_site_label
_atom_site_type_symbol
_atom_site_fract_x
_atom_site_fract_y
_atom_site_fract_z
_atom_site_U_iso_or_equiv
_atom_site_occupancy
_atom_site_adp_type
_atom_site_refinement_flags_posn
Zr1 Zr 0.251842(12) 0.721640(10) 0.436776(8) 0.0123 1.0000 Uani .
C1 C 0.29883(13) 0.83879(11) 0.58502(9) 0.0148 1.0000 Uani .
C2 C 0.24069(14) 0.90463(11) 0.52426(9) 0.0176 1.0000 Uani .
C3 C 0.01130(14) 0.67104(12) 0.46567(10) 0.0201 1.0000 Uani .
C4 C 0.01124(14) 0.69190(12) 0.37640(10) 0.0197 1.0000 Uani .
C5 C 0.33718(14) 0.52653(12) 0.46225(10) 0.0205 1.0000 Uani .
C6 C 0.34317(15) 0.54258(12) 0.37268(10) 0.0219 1.0000 Uani .
C7 C 0.37289(13) 0.84874(11) 0.32420(9) 0.0157 1.0000 Uani .
C8 C 0.45447(13) 0.83459(11) 0.39791(9) 0.0157 1.0000 Uani .
C9 C 0.1321(2) 0.77414(15) 0.17141(12) 0.0363 1.0000 Uani .
C10 C 0.07974(16) 0.75481(13) 0.08913(11) 0.0256 1.0000 Uani .
C11 C 0.14102(19) 0.60838(14) 0.19004(11) 0.0299 1.0000 Uani .
C12 C 0.11334(16) 0.58864(12) 0.10288(11) 0.0252 1.0000 Uani .
C13 C 0.30160(17) 0.69147(18) 0.14764(13) 0.0348 1.0000 Uani .
C14 C 0.25978(16) 0.68880(16) 0.06082(11) 0.0308 1.0000 Uani .
C15 C 0.63409(17) 0.45230(17) 0.30892(12) 0.0338 1.0000 Uani .
C16 C 0.66824(16) 0.51142(14) 0.24033(12) 0.0286 1.0000 Uani .
C17 C 0.7380(2) 0.31825(14) 0.26753(12) 0.0349 1.0000 Uani .
C18 C 0.73836(19) 0.36805(13) 0.18824(11) 0.0291 1.0000 Uani .
C19 C 0.83367(15) 0.44115(14) 0.34306(10) 0.0251 1.0000 Uani .
C20 C 0.86471(15) 0.47436(13) 0.26182(10) 0.0233 1.0000 Uani .
N1 N 0.20335(13) 0.69592(11) 0.19702(8) 0.0222 1.0000 Uani .
N2 N 0.13707(12) 0.67296(11) 0.05649(8) 0.0219 1.0000 Uani .
N3 N 0.72769(13) 0.38815(11) 0.33114(9) 0.0244 1.0000 Uani .
N4 N 0.76462(12) 0.46635(10) 0.20556(8) 0.0190 1.0000 Uani .
O1 O 0.29515(10) 0.75470(8) 0.56340(6) 0.0156 1.0000 Uani .
O2 O 0.20782(11) 0.86610(8) 0.45897(7) 0.0203 1.0000 Uani .
O3 O 0.34475(11) 0.86863(9) 0.64616(7) 0.0234 1.0000 Uani .
O4 O 0.23171(13) 0.98635(9) 0.54089(8) 0.0267 1.0000 Uani .
O5 O 0.10629(10) 0.68545(9) 0.50212(7) 0.0212 1.0000 Uani .
O6 O 0.10765(10) 0.71498(9) 0.35479(7) 0.0224 1.0000 Uani .
O7 O -0.07311(11) 0.64554(12) 0.49498(9) 0.0330 1.0000 Uani .
O8 O -0.07408(11) 0.68786(11) 0.33363(8) 0.0302 1.0000 Uani .
O9 O 0.30792(11) 0.59888(8) 0.49914(7) 0.0203 1.0000 Uani .
O10 O 0.31031(13) 0.62373(9) 0.35119(7) 0.0265 1.0000 Uani .
O11 O 0.35891(14) 0.45176(9) 0.49210(9) 0.0343 1.0000 Uani .
O12 O 0.37696(15) 0.48369(10) 0.32932(9) 0.0367 1.0000 Uani .
O13 O 0.28470(10) 0.80018(8) 0.32726(6) 0.0169 1.0000 Uani .
O14 O 0.42238(9) 0.77364(8) 0.44566(7) 0.0181 1.0000 Uani .
O15 O 0.39425(11) 0.90190(10) 0.27177(8) 0.0278 1.0000 Uani .
O16 O 0.54007(10) 0.88001(9) 0.40824(7) 0.0233 1.0000 Uani .
O17 O 0.39922(15) 0.98984(11) 0.11714(9) 0.0380 1.0000 Uani .
O18 O 0.70535(12) 0.67135(12) 0.39188(10) 0.0379 1.0000 Uani .
O19 O 0.52590(16) 0.69764(18) 0.27978(12) 0.0602 1.0000 Uani .
O20 O 0.55701(16) 0.66940(14) 0.11453(11) 0.0497 1.0000 Uani .
O21 O 0.40268(18) 0.47420(15) 0.16662(11) 0.0565 1.0000 Uani .
O22 O 0.5344(3) 0.4057(3) 0.0313(2) 0.0542 0.5000 Uani .
H1 H 0.3885 0.9574 0.1619 0.0460 1.0000 Uiso R
H2 H 0.4100 0.9460 0.0796 0.0460 1.0000 Uiso R
H3 H 0.6877 0.6316 0.4268 0.0460 1.0000 Uiso R
H4 H 0.7759 0.6701 0.3882 0.0460 1.0000 Uiso R
H5 H 0.5601 0.7180 0.0842 0.0600 1.0000 Uiso R
H6 H 0.5518 0.6765 0.1660 0.0600 1.0000 Uiso R
H7 H 0.3528 0.4359 0.1437 0.0690 1.0000 Uiso R
H8 H 0.3893 0.4789 0.2162 0.0690 1.0000 Uiso R
H11 H 0.2264 0.7038 0.2457 0.0263 1.0000 Uiso R
H21 H 0.1136 0.6650 0.0079 0.0264 1.0000 Uiso R
H31 H 0.7147 0.3607 0.3746 0.0292 1.0000 Uiso R
H41 H 0.7775 0.4936 0.1620 0.0232 1.0000 Uiso R
H91 H 0.1777 0.8300 0.1717 0.0462 1.0000 Uiso R
H92 H 0.0760 0.7817 0.2086 0.0457 1.0000 Uiso R
H101 H 0.0890 0.8074 0.0537 0.0315 1.0000 Uiso R
H102 H 0.0004 0.7400 0.0901 0.0318 1.0000 Uiso R
H111 H 0.0735 0.6150 0.2176 0.0378 1.0000 Uiso R
H112 H 0.1857 0.5593 0.2143 0.0380 1.0000 Uiso R
H121 H 0.0356 0.5726 0.0926 0.0317 1.0000 Uiso R
H122 H 0.1605 0.5396 0.0855 0.0313 1.0000 Uiso R
H131 H 0.3471 0.7459 0.1587 0.0427 1.0000 Uiso R
H132 H 0.3454 0.6358 0.1622 0.0433 1.0000 Uiso R
H141 H 0.2734 0.7474 0.0358 0.0391 1.0000 Uiso R
H142 H 0.2961 0.6393 0.0337 0.0391 1.0000 Uiso R
H151 H 0.6204 0.4894 0.3555 0.0424 1.0000 Uiso R
H152 H 0.5694 0.4144 0.2937 0.0425 1.0000 Uiso R
H161 H 0.6927 0.5723 0.2590 0.0353 1.0000 Uiso R
H162 H 0.6081 0.5171 0.2007 0.0352 1.0000 Uiso R
H171 H 0.8068 0.2836 0.2798 0.0447 1.0000 Uiso R
H172 H 0.6747 0.2768 0.2681 0.0441 1.0000 Uiso R
H181 H 0.7942 0.3428 0.1549 0.0360 1.0000 Uiso R
H182 H 0.6653 0.3654 0.1600 0.0362 1.0000 Uiso R
H191 H 0.8194 0.4938 0.3777 0.0315 1.0000 Uiso R
H192 H 0.8901 0.4011 0.3673 0.0318 1.0000 Uiso R
H201 H 0.8874 0.5382 0.2647 0.0294 1.0000 Uiso R
H202 H 0.9243 0.4378 0.2419 0.0295 1.0000 Uiso R

loop_
_atom_site_aniso_label
_atom_site_aniso_U_11
_atom_site_aniso_U_22
_atom_site_aniso_U_33
_atom_site_aniso_U_23
_atom_site_aniso_U_13
_atom_site_aniso_U_12
Zr1 0.01687(7) 0.01207(7) 0.00793(6) -0.00007(5) 0.00045(4) -0.00054(5)
C1 0.0184(7) 0.0140(7) 0.0123(6) 0.0005(5) 0.0024(5) 0.0005(5)
C2 0.0238(8) 0.0157(7) 0.0135(7) 0.0011(6) 0.0025(6) 0.0008(6)
C3 0.0200(7) 0.0218(8) 0.0186(7) 0.0014(6) 0.0019(6) -0.0001(6)
C4 0.0222(8) 0.0192(7) 0.0173(7) 0.0001(6) -0.0008(6) -0.0012(6)
C5 0.0233(8) 0.0175(7) 0.0208(8) -0.0007(6) 0.0032(6) 0.0009(6)
C6 0.0283(8) 0.0168(8) 0.0214(8) -0.0044(6) 0.0082(6) -0.0043(6)
C7 0.0188(7) 0.0166(7) 0.0117(6) 0.0001(5) 0.0009(5) -0.0003(6)
C8 0.0180(7) 0.0175(7) 0.0116(6) -0.0011(5) 0.0010(5) 0.0002(6)
C9 0.0564(13) 0.0263(10) 0.0249(9) -0.0063(8) -0.0064(9) 0.0172(9)
C10 0.0271(9) 0.0244(8) 0.0244(8) 0.0040(7) -0.0056(7) 0.0012(7)
C11 0.0443(11) 0.0240(9) 0.0216(8) 0.0035(7) 0.0031(8) -0.0092(8)
C12 0.0307(9) 0.0190(8) 0.0258(9) -0.0057(7) 0.0019(7) -0.0058(7)
C13 0.0219(9) 0.0508(13) 0.0309(10) -0.0006(9) -0.0048(7) -0.0094(8)
C14 0.0250(9) 0.0450(11) 0.0232(9) -0.0037(8) 0.0066(7) -0.0095(8)
C15 0.0231(9) 0.0535(13) 0.0256(9) 0.0052(9) 0.0071(7) 0.0036(9)
C16 0.0259(9) 0.0314(10) 0.0283(9) 0.0050(8) 0.0006(7) 0.0114(8)
C17 0.0590(14) 0.0190(9) 0.0263(9) 0.0062(7) 0.0000(9) -0.0078(9)
C18 0.0459(11) 0.0221(9) 0.0192(8) -0.0010(7) 0.0017(7) -0.0084(8)
C19 0.0241(8) 0.0309(9) 0.0197(8) 0.0062(7) -0.0033(6) -0.0048(7)
C20 0.0200(8) 0.0278(9) 0.0223(8) 0.0057(7) 0.0015(6) -0.0034(6)
N1 0.0297(7) 0.0228(7) 0.0134(6) -0.0038(5) -0.0044(5) -0.0002(6)
N2 0.0231(7) 0.0301(8) 0.0122(6) -0.0022(5) -0.0022(5) -0.0051(6)
N3 0.0275(7) 0.0296(8) 0.0162(6) 0.0087(6) 0.0020(5) -0.0065(6)
N4 0.0237(7) 0.0179(7) 0.0156(6) 0.0049(5) 0.0025(5) -0.0024(5)
O1 0.0236(5) 0.0124(5) 0.0107(5) -0.0006(4) -0.0001(4) 0.0009(4)
O2 0.0310(6) 0.0168(5) 0.0127(5) -0.0001(4) -0.0024(4) 0.0045(5)
O3 0.0322(7) 0.0209(6) 0.0161(5) -0.0053(5) -0.0047(5) 0.0015(5)
O4 0.0455(8) 0.0140(6) 0.0204(6) -0.0015(5) -0.0002(5) 0.0041(5)
O5 0.0192(5) 0.0309(6) 0.0135(5) 0.0036(5) 0.0002(4) -0.0016(5)
O6 0.0236(6) 0.0309(7) 0.0123(5) 0.0016(5) -0.0013(4) -0.0083(5)
O7 0.0209(6) 0.0494(9) 0.0291(7) 0.0082(6) 0.0047(5) -0.0055(6)
O8 0.0248(6) 0.0398(8) 0.0247(6) 0.0022(6) -0.0080(5) -0.0047(6)
O9 0.0312(6) 0.0153(5) 0.0147(5) 0.0003(4) 0.0028(5) 0.0053(5)
O10 0.0478(8) 0.0174(6) 0.0149(5) -0.0028(4) 0.0071(5) -0.0013(5)
O11 0.0533(9) 0.0183(6) 0.0319(7) 0.0040(5) 0.0077(7) 0.0112(6)
O12 0.0557(10) 0.0242(7) 0.0323(7) -0.0096(6) 0.0191(7) 0.0022(7)
O13 0.0200(5) 0.0192(6) 0.0112(5) 0.0010(4) -0.0017(4) -0.0047(4)
O14 0.0187(5) 0.0220(6) 0.0132(5) 0.0040(4) -0.0011(4) -0.0021(4)
O15 0.0273(6) 0.0339(7) 0.0218(6) 0.0129(5) -0.0020(5) -0.0079(6)
O16 0.0216(6) 0.0290(7) 0.0186(6) 0.0024(5) -0.0026(4) -0.0074(5)
O17 0.0544(10) 0.0336(8) 0.0263(7) 0.0011(6) 0.0054(7) 0.0080(7)
O18 0.0263(7) 0.0450(9) 0.0417(8) 0.0144(7) -0.0030(6) -0.0025(6)
O19 0.0417(10) 0.0955(17) 0.0432(10) -0.0146(10) 0.0004(8) 0.0168(10)
O20 0.0523(10) 0.0570(11) 0.0414(9) 0.0114(8) 0.0143(8) 0.0007(9)
O21 0.0682(13) 0.0657(13) 0.0348(9) -0.0175(9) -0.0034(8) -0.0195(10)
O22 0.0252(15) 0.080(3) 0.058(2) -0.021(2) 0.0111(15) -0.0207(17)

loop_
_atom_type_symbol
_atom_type_scat_dispersion_real
_atom_type_scat_dispersion_imag
_atom_type_scat_Cromer_Mann_a1
_atom_type_scat_Cromer_Mann_b1
_atom_type_scat_Cromer_Mann_a2
_atom_type_scat_Cromer_Mann_b2
_atom_type_scat_Cromer_Mann_a3
_atom_type_scat_Cromer_Mann_b3
_atom_type_scat_Cromer_Mann_a4
_atom_type_scat_Cromer_Mann_b4
_atom_type_scat_Cromer_Mann_c
_atom_type_scat_source
Zr -2.9673 0.5597 17.8765 1.2762 10.9480 11.9160 5.4173 0.1176 3.6572 87.6627 2.0693 'International Tables Vol C 4.2.6.8 and 6.1.1.4'
O 0.0106 0.0060 3.0485 13.2771 2.2868 5.7011 1.5463 0.3239 0.8670 32.9089 0.2508 'International Tables Vol C 4.2.6.8 and 6.1.1.4'
C 0.0033 0.0016 2.3100 20.8439 1.0200 10.2075 1.5886 0.5687 0.8650 51.6512 0.2156 'International Tables Vol C 4.2.6.8 and 6.1.1.4'
N 0.0061 0.0033 12.2126 0.0057 3.1322 9.8933 2.0125 28.9975 1.1663 0.5826 -11.5290 'International Tables Vol C 4.2.6.8 and 6.1.1.4'
H 0.0000 0.0000 0.4930 10.5109 0.3229 26.1257 0.1402 3.1424 0.0408 57.7998 0.0030 'International Tables Vol C 4.2.6.8 and 6.1.1.4'

loop_
_geom_angle_atom_site_label_1
_geom_angle_atom_site_label_2
_geom_angle_atom_site_label_3
_geom_angle
_geom_angle_publ_flag
O1 Zr1 O2 70.93(5) yes
O1 Zr1 O5 73.22(4) yes
O2 Zr1 O5 86.22(6) yes
O1 Zr1 O6 139.27(5) yes
O2 Zr1 O6 87.68(6) yes
O5 Zr1 O6 71.08(5) yes
O1 Zr1 O9 70.35(4) yes
O2 Zr1 O9 140.92(4) yes
O5 Zr1 O9 77.90(6) yes
O6 Zr1 O9 119.32(5) yes
O1 Zr1 O10 135.66(5) yes
O2 Zr1 O10 145.83(5) yes
O5 Zr1 O10 118.73(5) yes
O6 Zr1 O10 79.99(6) yes
O9 Zr1 O10 71.25(5) yes
O1 Zr1 O13 130.11(4) yes
O2 Zr1 O13 73.21(4) yes
O5 Zr1 O13 136.96(5) yes
O6 Zr1 O13 70.71(5) yes
O9 Zr1 O13 139.54(5) yes
O1 Zr1 O14 72.55(5) yes
O2 Zr1 O14 83.90(5) yes
O5 Zr1 O14 145.75(5) yes
O6 Zr1 O14 140.80(5) yes
O9 Zr1 O14 89.51(6) yes
O10 Zr1 O13 72.65(5) yes
O10 Zr1 O14 85.86(6) yes
O13 Zr1 O14 70.19(5) yes
C2 C1 O1 113.62(13) yes
C2 C1 O3 120.27(15) yes
O1 C1 O3 126.09(15) yes
C1 C2 O2 113.82(14) yes
C1 C2 O4 119.58(15) yes
O2 C2 O4 126.59(15) yes
C4 C3 O5 112.38(14) yes
C4 C3 O7 120.89(15) yes
O5 C3 O7 126.72(16) yes
C3 C4 O6 112.92(14) yes
C3 C4 O8 121.13(16) yes
O6 C4 O8 125.93(16) yes
C6 C5 O9 112.68(14) yes
C6 C5 O11 121.28(16) yes
O9 C5 O11 126.05(17) yes
C5 C6 O10 112.47(14) yes
C5 C6 O12 121.73(17) yes
O10 C6 O12 125.80(17) yes
C8 C7 O13 112.19(13) yes
C8 C7 O15 121.11(15) yes
O13 C7 O15 126.69(15) yes
C7 C8 O14 113.48(13) yes
C7 C8 O16 121.64(14) yes
O14 C8 O16 124.87(14) yes
C10 C9 N1 108.93(15) yes
C10 C9 H91 110.9 no
N1 C9 H91 108.9 no
C10 C9 H92 110.7 no
N1 C9 H92 108.6 no
H91 C9 H92 108.8 no
C9 C10 N2 108.16(15) yes
C9 C10 H101 110.9 no
N2 C10 H101 108.7 no
C9 C10 H102 111.8 no
N2 C10 H102 107.7 no
H101 C10 H102 109.4 no
C12 C11 N1 108.53(15) yes
C12 C11 H111 110.5 no
N1 C11 H111 108.3 no
C12 C11 H112 110.5 no
N1 C11 H112 109.7 no
H111 C11 H112 109.4 no
C11 C12 N2 108.47(14) yes
C11 C12 H121 111.5 no
N2 C12 H121 108.7 no
C11 C12 H122 109.8 no
N2 C12 H122 108.0 no
H121 C12 H122 110.3 no
C14 C13 N1 108.47(15) yes
C14 C13 H131 110.6 no
N1 C13 H131 108.3 no
C14 C13 H132 110.8 no
N1 C13 H132 109.0 no
H131 C13 H132 109.6 no
C13 C14 N2 108.29(15) yes
C13 C14 H141 110.1 no
N2 C14 H141 108.1 no
C13 C14 H142 110.0 no
N2 C14 H142 109.7 no
H141 C14 H142 110.5 no
C16 C15 N3 107.88(15) yes
C16 C15 H151 111.7 no
N3 C15 H151 108.0 no
C16 C15 H152 111.8 no
N3 C15 H152 106.8 no
H151 C15 H152 110.5 no
C15 C16 N4 108.02(15) yes
C15 C16 H161 110.9 no
N4 C16 H161 107.5 no
C15 C16 H162 110.6 no
N4 C16 H162 109.6 no
H161 C16 H162 110.2 no
C18 C17 N3 108.34(15) yes
C18 C17 H171 112.2 no
N3 C17 H171 108.0 no
C18 C17 H172 110.7 no
N3 C17 H172 108.2 no
H171 C17 H172 109.4 no
C17 C18 N4 107.30(15) yes
C17 C18 H181 111.8 no
N4 C18 H181 109.2 no
C17 C18 H182 110.8 no
N4 C18 H182 107.9 no
H181 C18 H182 109.7 no
C20 C19 N3 107.55(14) yes
C20 C19 H191 110.5 no
N3 C19 H191 107.5 no
C20 C19 H192 111.4 no
N3 C19 H192 108.4 no
H191 C19 H192 111.3 no
C19 C20 N4 108.22(14) yes
C19 C20 H201 110.1 no
N4 C20 H201 108.7 no
C19 C20 H202 111.7 no
N4 C20 H202 108.8 no
H201 C20 H202 109.2 no
C13 N1 C11 109.56(16) yes
C13 N1 C9 109.70(17) yes
C11 N1 C9 111.09(17) yes
C13 N1 H11 108.9 no
C11 N1 H11 108.8 no
C9 N1 H11 108.8 no
C10 N2 C12 110.50(14) yes
C10 N2 C14 109.75(15) yes
C12 N2 C14 108.97(15) yes
C10 N2 H21 109.2 no
C12 N2 H21 109.2 no
C14 N2 H21 109.2 no
C19 N3 C15 109.57(16) yes
C19 N3 C17 109.75(16) yes
C15 N3 C17 110.09(16) yes
C19 N3 H31 109.1 no
C15 N3 H31 109.1 no
C17 N3 H31 109.1 no
C18 N4 C20 110.65(15) yes
C18 N4 C16 109.87(15) yes
C20 N4 C16 109.45(14) yes
C18 N4 H41 108.9 no
C20 N4 H41 109.0 no
C16 N4 H41 109.0 no
Zr1 O1 C1 118.99(10) yes
Zr1 O2 C2 120.10(10) yes
Zr1 O5 C3 121.01(11) yes
C4 O6 Zr1 122.34(10) yes
C5 O9 Zr1 121.89(11) yes
Zr1 O10 C6 121.23(11) yes
Zr1 O13 C7 120.68(10) yes
Zr1 O14 C8 121.38(10) yes
H1 O17 H2 104.5 no
H3 O18 H4 109.0 no
H5 O20 H6 119.4 no
H7 O21 H8 107.9 no

loop_
_geom_bond_atom_site_label_1
_geom_bond_atom_site_label_2
_geom_bond_distance
_geom_bond_publ_flag
Zr1 O1 2.2245(12) yes
Zr1 O2 2.2106(14) yes
Zr1 O5 2.2019(14) yes
Zr1 O6 2.1532(13) yes
Zr1 O9 2.1633(13) yes
Zr1 O10 2.1845(13) yes
Zr1 O13 2.2371(12) yes
Zr1 O14 2.1886(14) yes
C1 C2 1.541(2) yes
C1 O1 1.279(2) yes
C1 O3 1.2206(19) yes
C2 O2 1.279(2) yes
C2 O4 1.231(2) yes
C3 C4 1.541(2) yes
C3 O5 1.282(2) yes
C3 O7 1.221(2) yes
C4 O6 1.287(2) yes
C4 O8 1.219(2) yes
C5 C6 1.541(2) yes
C5 O9 1.287(2) yes
C5 O11 1.223(2) yes
C6 O10 1.292(2) yes
C6 O12 1.218(2) yes
C7 C8 1.550(2) yes
C7 O13 1.282(2) yes
C7 O15 1.219(2) yes
C8 O14 1.2787(19) yes
C8 O16 1.229(2) yes
C9 C10 1.516(3) yes
C9 N1 1.476(3) yes
C9 H91 0.983 no
C9 H92 0.961 no
C10 N2 1.503(3) yes
C10 H101 0.984 no
C10 H102 0.982 no
C11 C12 1.518(3) yes
C11 N1 1.482(2) yes
C11 H111 0.971 no
C11 H112 0.970 no
C12 N2 1.497(2) yes
C12 H121 0.971 no
C12 H122 0.972 no
C13 C14 1.522(3) yes
C13 N1 1.497(3) yes
C13 H131 0.976 no
C13 H132 0.991 no
C14 N2 1.495(2) yes
C14 H141 0.973 no
C14 H142 0.975 no
C15 C16 1.525(3) yes
C15 N3 1.495(3) yes
C15 H151 0.980 no
C15 H152 0.977 no
C16 N4 1.491(2) yes
C16 H161 0.982 no
C16 H162 0.958 no
C17 C18 1.526(3) yes
C17 N3 1.494(3) yes
C17 H171 0.982 no
C17 H172 0.975 no
C18 N4 1.493(2) yes
C18 H181 0.980 no
C18 H182 0.974 no
C19 C20 1.528(2) yes
C19 N3 1.496(2) yes
C19 H191 0.987 no
C19 H192 0.967 no
C20 N4 1.491(2) yes
C20 H201 0.970 no
C20 H202 0.973 no
N1 H11 0.860 no
N2 H21 0.860 no
N3 H31 0.860 no
N4 H41 0.860 no
O17 H1 0.910 no
O17 H2 0.917 no
O18 H3 0.865 no
O18 H4 0.858 no
O20 H5 0.877 no
O20 H6 0.884 no
O21 H7 0.890 no
O21 H8 0.868 no

loop_
_geom_hbond_atom_site_label_D
_geom_hbond_atom_site_label_H
_geom_hbond_atom_site_label_A
_geom_hbond_site_symmetry_A
_geom_hbond_angle_DHA
_geom_hbond_distance_DH
_geom_hbond_distance_HA
_geom_hbond_distance_DA
_geom_hbond_publ_flag
O17 H1 O15 . 167 0.91 2.02 2.919(2) yes
O17 H2 O7 4_564 177 0.92 1.98 2.894(2) yes
O18 H3 O11 2_666 176 0.87 1.94 2.808(2) yes
O18 H4 O8 1_655 156 0.86 2.10 2.910(2) yes
O20 H5 O5 4_564 164 0.88 2.08 2.934(2) yes
O20 H6 O19 . 175 0.88 2.00 2.877(2) yes
O21 H7 O2 3_545 148 0.89 2.10 2.898(2) yes
O21 H8 O12 . 173 0.87 1.93 2.796(2) yes
N1 H11 O13 . 144 0.86 2.06 2.801(2) yes
N2 H21 O16 4_464 165 0.86 1.96 2.805(2) yes
N3 H31 O1 2_666 150 0.86 1.99 2.769(2) yes
N4 H41 O3 4_564 128 0.86 2.19 2.805(2) yes
N4 H41 O4 4_564 148 0.86 2.11 2.873(2) yes
